data_1567234
loop_
_publ_author_name
'Li, Shao-Chuan'
'Liu, Caiping'
'chen, qihui'
'Jiang, Feilong'
'Yuan, Daqiang'
'Sun, Qing-Fu'
'Hong, Maochun'

_publ_section_title
;
 Adaptive coordination assemblies based on a flexible
 tetraazacyclododecane ligand for promoting carbon dioxide fixation
;
_journal_name_full 'Chemical Science'
_journal_paper_doi 10.1039/D2SC03093D
_journal_year 2022
_chemical_formula_sum 'C17 H18 O4 S'
_chemical_formula_weight 318.37
_space_group_IT_number 4
_space_group_name_Hall 'P 2yb'
_space_group_name_H-M_alt 'P 1 21 1'
_symmetry_cell_setting monoclinic
_symmetry_space_group_name_H-M 'P 1 21 1'
_atom_sites_solution_hydrogens geom
_atom_sites_solution_primary direct
_atom_sites_solution_secondary difmap
_audit_block_doi 10.5517/cc7548s
_audit_creation_method SHELXL-97
_audit_update_record
;
2003-06-23 deposited with the CCDC.	2022-07-04 downloaded from the CCDC.
;
_cell_angle_alpha 90.00
_cell_angle_beta 92.8490(10)
_cell_angle_gamma 90.00
_cell_formula_units_Z 2
_cell_length_a 5.7898(3)
_cell_length_b 8.4887(5)
_cell_length_c 15.9793(9)
_cell_measurement_reflns_used 3781
_cell_measurement_temperature 180(2)
_cell_measurement_theta_max 20
_cell_measurement_theta_min 3
_cell_volume 784.38(8)
_computing_cell_refinement 'SAINT (Siemens, 1995)'
_computing_data_collection 'SMART (Siemens, 1994)'
_computing_data_reduction 'SAINT (Siemens, 1995)'
_computing_molecular_graphics 'SHELXTL (Sheldrick, 1997)'
_computing_publication_material 'SHELXTL (Sheldrick, 1997)'
_computing_structure_refinement 'SHELXL-97 (Sheldrick, 1997)'
_computing_structure_solution 'SHELXS-97 (Sheldrick, 1990)'
_diffrn_ambient_temperature 180(2)
_diffrn_detector_area_resol_mean 8.192
_diffrn_measured_fraction_theta_full 0.914
_diffrn_measured_fraction_theta_max 0.914
_diffrn_measurement_device_type 'Siemens SMART diffractometer'
_diffrn_measurement_method '\w scans'
_diffrn_radiation_monochromator graphite
_diffrn_radiation_source 'normal-focus sealed tube'
_diffrn_radiation_type MoK\a
_diffrn_radiation_wavelength 0.71073
_diffrn_reflns_av_R_equivalents 0.0245
_diffrn_reflns_av_sigmaI/netI 0.0622
_diffrn_reflns_limit_h_max 7
_diffrn_reflns_limit_h_min -7
_diffrn_reflns_limit_k_max 10
_diffrn_reflns_limit_k_min -11
_diffrn_reflns_limit_l_max 21
_diffrn_reflns_limit_l_min -11
_diffrn_reflns_number 5097
_diffrn_reflns_theta_full 29.16
_diffrn_reflns_theta_max 29.16
_diffrn_reflns_theta_min 2.55
_diffrn_standards_decay_% nil
_exptl_absorpt_coefficient_mu 0.222
_exptl_absorpt_correction_T_max 0.96
_exptl_absorpt_correction_T_min 0.58
_exptl_absorpt_correction_type multi-scan
_exptl_absorpt_process_details 'SADABS (Sheldrick, 1996)'
_exptl_crystal_colour colourless
_exptl_crystal_density_diffrn 1.348
_exptl_crystal_density_method 'not measured'
_exptl_crystal_description prism
_exptl_crystal_F_000 336
_exptl_crystal_size_max 0.4
_exptl_crystal_size_mid 0.2
_exptl_crystal_size_min 0.2
_refine_diff_density_max 0.424
_refine_diff_density_min -0.398
_refine_diff_density_rms 0.049
_refine_ls_abs_structure_details 'Flack H D (1983), Acta Cryst. A39, 876-881'
_refine_ls_abs_structure_Flack -0.01(8)
_refine_ls_extinction_coef 0.037(4)
_refine_ls_extinction_expression Fc^*^=kFc[1+0.001xFc^2^\l^3^/sin(2\q)]^-1/4^
_refine_ls_extinction_method SHELXL
_refine_ls_goodness_of_fit_ref 0.926
_refine_ls_hydrogen_treatment mixed
_refine_ls_matrix_type full
_refine_ls_number_parameters 202
_refine_ls_number_reflns 3471
_refine_ls_number_restraints 1
_refine_ls_restrained_S_all 0.926
_refine_ls_R_factor_all 0.0543
_refine_ls_R_factor_gt 0.0429
_refine_ls_shift/su_max 0.039
_refine_ls_shift/su_mean 0.003
_refine_ls_structure_factor_coef Fsqd
_refine_ls_weighting_details 'calc w=1/[\s^2^(Fo^2^)+(0.0590P)^2^+0.0000P] where P=(Fo^2^+2Fc^2^)/3'
_refine_ls_weighting_scheme calc
_refine_ls_wR_factor_gt 0.1003
_refine_ls_wR_factor_ref 0.1042
_reflns_number_gt 2738
_reflns_number_total 3471
_reflns_threshold_expression >2sigma(I)
_cod_data_source_file d2sc03093d2.cif
_cod_data_source_block pp52
_cod_depositor_comments
;
The following automatic conversions were performed:

data item '_symmetry_cell_setting' value 'Monoclinic' was changed to
'monoclinic' in accordance with the
/home/data/users/saulius/crontab/automatic-downloads/rss-feeds/RSC/lib/dictionaries/cif_core.dic
dictionary named 'cif_core.dic' version 2.4.2 last updated on
2011-04-26.

Automatic conversion script
Id: cif_fix_values 7556 2019-12-06 15:28:31Z antanas 
;
_cod_original_sg_symbol_H-M P2(1)
_cod_database_code 1567234

loop_
_symmetry_equiv_pos_as_xyz
'x, y, z'
'-x, y+1/2, -z'

loop_
_atom_site_label
_atom_site_type_symbol
_atom_site_fract_x
_atom_site_fract_y
_atom_site_fract_z
_atom_site_U_iso_or_equiv
_atom_site_adp_type
_atom_site_occupancy
_atom_site_symmetry_multiplicity
_atom_site_calc_flag
_atom_site_refinement_flags
_atom_site_disorder_assembly
_atom_site_disorder_group
S1 S 0.46689(11) 0.69443(9) 0.17809(4) 0.0402(2) Uani 1 1 d . . .
O1 O 0.3305(3) 0.82962(19) 0.21955(9) 0.0257(4) Uani 1 1 d . . .
C2 C 0.3776(4) 0.8536(3) 0.31083(13) 0.0208(5) Uani 1 1 d . . .
H2A H 0.5083 0.7837 0.3305 0.025 Uiso 1 1 calc R . .
C3 C 0.1614(4) 0.8071(3) 0.35508(13) 0.0227(5) Uani 1 1 d . . .
H3A H 0.1396 0.6905 0.3509 0.027 Uiso 1 1 calc R . .
O4 O -0.0380(3) 0.8844(2) 0.31791(10) 0.0333(4) Uani 1 1 d . . .
H4A H -0.0794 0.8387 0.2730 0.050 Uiso 1 1 calc R . .
C5 C 0.1851(3) 0.8544(3) 0.44691(13) 0.0193(5) Uani 1 1 d . . .
C6 C 0.0289(4) 0.7928(3) 0.50235(15) 0.0285(5) Uani 1 1 d . . .
H6A H -0.0911 0.7246 0.4818 0.034 Uiso 1 1 calc R . .
C7 C 0.0464(4) 0.8295(3) 0.58641(15) 0.0341(6) Uani 1 1 d . . .
H7A H -0.0637 0.7893 0.6230 0.041 Uiso 1 1 calc R . .
C8 C 0.2232(4) 0.9244(3) 0.61738(14) 0.0314(6) Uani 1 1 d . . .
H8A H 0.2386 0.9475 0.6756 0.038 Uiso 1 1 calc R . .
C9 C 0.3782(4) 0.9858(3) 0.56292(14) 0.0267(5) Uani 1 1 d . . .
H9A H 0.5019 1.0497 0.5846 0.032 Uiso 1 1 calc R . .
C10 C 0.3577(4) 0.9562(3) 0.47681(13) 0.0205(5) Uani 1 1 d . . .
C11 C 0.5207(4) 1.0365(3) 0.41920(14) 0.0255(5) Uani 1 1 d . . .
H11A H 0.6767 0.9896 0.4280 0.031 Uiso 1 1 calc R . .
H11B H 0.5322 1.1494 0.4343 0.031 Uiso 1 1 calc R . .
C12 C 0.4444(4) 1.0223(3) 0.32692(14) 0.0250(5) Uani 1 1 d . . .
H12A H 0.3110 1.0925 0.3137 0.030 Uiso 1 1 calc R . .
H12B H 0.5723 1.0529 0.2914 0.030 Uiso 1 1 calc R . .
O13 O 0.4093(5) 0.5475(3) 0.21729(13) 0.0753(9) Uani 1 1 d . . .
O14 O 0.7035(3) 0.7337(4) 0.17800(13) 0.0850(11) Uani 1 1 d . . .
C15 C 0.3427(4) 0.7030(4) 0.07623(13) 0.0291(5) Uani 1 1 d . . .
C16 C 0.1371(4) 0.6235(3) 0.05905(16) 0.0360(6) Uani 1 1 d . . .
H16A H 0.0639 0.5680 0.1020 0.043 Uiso 1 1 calc R . .
C17 C 0.0399(5) 0.6264(3) -0.02180(17) 0.0370(7) Uani 1 1 d . . .
H17A H -0.1008 0.5715 -0.0341 0.044 Uiso 1 1 calc R . .
C18 C 0.1432(4) 0.7075(3) -0.08510(13) 0.0337(6) Uani 1 1 d . . .
C19 C 0.0319(6) 0.7117(5) -0.17282(16) 0.0590(9) Uani 1 1 d . . .
H19A H 0.1333 0.7678 -0.2101 0.088 Uiso 1 1 calc R . .
H19B H -0.1172 0.7662 -0.1720 0.088 Uiso 1 1 calc R . .
H19C H 0.0075 0.6038 -0.1932 0.088 Uiso 1 1 calc R . .
C20 C 0.3489(5) 0.7860(3) -0.06628(16) 0.0410(7) Uani 1 1 d . . .
H20A H 0.4217 0.8422 -0.1091 0.049 Uiso 1 1 calc R . .
C21 C 0.4505(5) 0.7838(4) 0.01432(16) 0.0384(7) Uani 1 1 d . . .
H21A H 0.5923 0.8373 0.0266 0.046 Uiso 1 1 calc R . .

loop_
_atom_site_aniso_label
_atom_site_aniso_U_11
_atom_site_aniso_U_22
_atom_site_aniso_U_33
_atom_site_aniso_U_23
_atom_site_aniso_U_13
_atom_site_aniso_U_12
S1 0.0364(4) 0.0599(5) 0.0230(3) -0.0157(3) -0.0094(2) 0.0240(4)
O1 0.0259(8) 0.0356(10) 0.0155(8) -0.0038(6) 0.0005(6) 0.0104(7)
C2 0.0202(10) 0.0274(13) 0.0146(10) -0.0016(8) -0.0014(8) 0.0031(9)
C3 0.0199(11) 0.0285(13) 0.0196(11) -0.0016(9) -0.0014(9) 0.0007(10)
O4 0.0188(8) 0.0598(13) 0.0207(9) -0.0058(8) -0.0050(7) 0.0052(8)
C5 0.0173(10) 0.0212(12) 0.0192(11) 0.0005(8) -0.0019(8) 0.0025(9)
C6 0.0240(12) 0.0347(14) 0.0267(12) 0.0023(10) -0.0003(9) -0.0044(11)
C7 0.0323(13) 0.0454(17) 0.0253(13) 0.0082(11) 0.0101(10) 0.0014(12)
C8 0.0401(14) 0.0355(15) 0.0184(12) -0.0025(10) -0.0009(10) 0.0052(12)
C9 0.0295(13) 0.0254(13) 0.0246(12) -0.0055(10) -0.0045(10) 0.0001(10)
C10 0.0183(11) 0.0201(12) 0.0227(11) -0.0019(9) -0.0014(9) 0.0031(9)
C11 0.0229(12) 0.0256(13) 0.0280(13) -0.0020(10) 0.0014(10) -0.0072(10)
C12 0.0232(12) 0.0275(13) 0.0242(12) 0.0027(9) 0.0017(9) -0.0041(10)
O13 0.149(3) 0.0409(13) 0.0333(12) -0.0028(10) -0.0261(14) 0.0360(15)
O14 0.0262(11) 0.185(3) 0.0425(12) -0.0529(17) -0.0103(9) 0.0225(15)
C15 0.0270(12) 0.0413(15) 0.0185(10) -0.0083(12) -0.0028(9) 0.0075(13)
C16 0.0325(15) 0.0497(17) 0.0264(14) 0.0036(11) 0.0060(11) -0.0009(13)
C17 0.0291(13) 0.0484(17) 0.0326(15) -0.0072(12) -0.0082(11) -0.0070(12)
C18 0.0430(14) 0.0380(15) 0.0197(11) -0.0041(12) -0.0026(10) 0.0083(14)
C19 0.077(2) 0.074(2) 0.0246(13) -0.0058(15) -0.0160(14) 0.008(2)
C20 0.0521(18) 0.0456(18) 0.0263(14) 0.0037(12) 0.0106(12) -0.0052(14)
C21 0.0329(15) 0.0477(18) 0.0347(15) -0.0080(13) 0.0023(12) -0.0090(13)

loop_
_atom_type_symbol
_atom_type_description
_atom_type_scat_dispersion_real
_atom_type_scat_dispersion_imag
_atom_type_scat_source
C C 0.0033 0.0016 'International Tables Vol C Tables 4.2.6.8 and 6.1.1.4'
H H 0.0000 0.0000 'International Tables Vol C Tables 4.2.6.8 and 6.1.1.4'
O O 0.0106 0.0060 'International Tables Vol C Tables 4.2.6.8 and 6.1.1.4'
S S 0.1246 0.1234 'International Tables Vol C Tables 4.2.6.8 and 6.1.1.4'

loop_
_geom_angle_atom_site_label_1
_geom_angle_atom_site_label_2
_geom_angle_atom_site_label_3
_geom_angle
_geom_angle_site_symmetry_1
_geom_angle_site_symmetry_3
_geom_angle_publ_flag
O14 S1 O13 116.79(18) . . ?
O14 S1 O1 109.80(14) . . ?
O13 S1 O1 108.61(12) . . ?
O14 S1 C15 110.11(12) . . ?
O13 S1 C15 110.30(14) . . ?
O1 S1 C15 99.89(11) . . ?
C2 O1 S1 116.50(13) . . ?
O1 C2 C12 109.39(17) . . ?
O1 C2 C3 107.83(16) . . ?
C12 C2 C3 112.26(19) . . ?
O4 C3 C2 110.74(18) . . ?
O4 C3 C5 108.18(17) . . ?
C2 C3 C5 110.07(17) . . ?
C10 C5 C6 119.5(2) . . ?
C10 C5 C3 121.70(19) . . ?
C6 C5 C3 118.81(19) . . ?
C7 C6 C5 120.9(2) . . ?
C8 C7 C6 120.1(2) . . ?
C7 C8 C9 119.3(2) . . ?
C8 C9 C10 121.7(2) . . ?
C5 C10 C9 118.4(2) . . ?
C5 C10 C11 122.09(19) . . ?
C9 C10 C11 119.54(19) . . ?
C10 C11 C12 113.20(18) . . ?
C2 C12 C11 107.50(19) . . ?
C21 C15 C16 121.1(2) . . ?
C21 C15 S1 120.6(2) . . ?
C16 C15 S1 118.32(19) . . ?
C17 C16 C15 118.9(2) . . ?
C16 C17 C18 121.4(2) . . ?
C17 C18 C20 118.6(2) . . ?
C17 C18 C19 120.6(3) . . ?
C20 C18 C19 120.8(3) . . ?
C18 C20 C21 121.0(2) . . ?
C15 C21 C20 119.1(2) . . ?

loop_
_geom_bond_atom_site_label_1
_geom_bond_atom_site_label_2
_geom_bond_distance
_geom_bond_site_symmetry_2
_geom_bond_publ_flag
S1 O14 1.410(2) . ?
S1 O13 1.442(3) . ?
S1 O1 1.5591(16) . ?
S1 C15 1.748(2) . ?
O1 C2 1.484(2) . ?
C2 C12 1.502(3) . ?
C2 C3 1.520(3) . ?
C3 O4 1.431(3) . ?
C3 C5 1.521(3) . ?
C5 C10 1.388(3) . ?
C5 C6 1.399(3) . ?
C6 C7 1.378(3) . ?
C7 C8 1.375(4) . ?
C8 C9 1.383(4) . ?
C9 C10 1.398(3) . ?
C10 C11 1.513(3) . ?
C11 C12 1.523(3) . ?
C15 C21 1.379(4) . ?
C15 C16 1.384(4) . ?
C16 C17 1.384(3) . ?
C17 C18 1.384(4) . ?
C18 C20 1.385(4) . ?
C18 C19 1.514(3) . ?
C20 C21 1.389(4) . ?
